data_4036777
loop_
_publ_author_name
'Geng, Xin'
'Mague, Joel T.'
'Donahue, James P.'
'Pascal, Jr, Robert A'

_publ_section_title
;
 Hairpin Furans and Giant Biaryls.
;
_journal_issue 9
_journal_name_full 'The Journal of organic chemistry'
_journal_page_first 3838
_journal_page_last 3847
_journal_paper_doi 10.1021/acs.joc.6b00492
_journal_volume 81
_journal_year 2016
_chemical_formula_moiety 'C72 H40 O'
_chemical_formula_sum 'C72 H40 O'
_chemical_formula_weight 921.04
_chemical_name_common 'Compound 23'
_chemical_name_systematic
;
 10,11'-epoxy-9,10'-bis(7,14-diphenylnaphtho[2,3-k]fluoranthene)
;
_space_group_crystal_system triclinic
_space_group_IT_number 2
_space_group_name_Hall '-P 1'
_space_group_name_H-M_alt 'P -1'
_atom_sites_solution_hydrogens geom
_atom_sites_solution_primary direct
_atom_sites_solution_secondary difmap
_audit_creation_method SHELXL-2014/6
_cell_angle_alpha 76.755(3)
_cell_angle_beta 82.687(3)
_cell_angle_gamma 69.701(3)
_cell_formula_units_Z 2
_cell_length_a 10.6790(5)
_cell_length_b 11.2140(4)
_cell_length_c 21.5647(9)
_cell_measurement_reflns_used 5427
_cell_measurement_temperature 150.(2)
_cell_measurement_theta_max 72.4203
_cell_measurement_theta_min 4.3875
_cell_volume 2354.42(18)
_computing_cell_refinement '<i>SAINT</i> (Bruker, 2014)'
_computing_data_collection '<i>APEX2</i> (Bruker, 2014)'
_computing_data_reduction '<i>SAINT</i>  (Bruker, 2014)'
_computing_molecular_graphics '<i>DIAMOND</i> (Brandenburg & Putz, 2012)'
_computing_publication_material '<i>SHELXTL</i> (Bruker, 2014)'
_computing_structure_refinement '<i>SHELXL-2014</i> (Sheldrick, 2014)'
_computing_structure_solution '<i>SHELXT</i> (Bruker, 2014)'
_diffrn_ambient_temperature 150(2)
_diffrn_detector_area_resol_mean 10.4167
_diffrn_measured_fraction_theta_full 0.944
_diffrn_measured_fraction_theta_max 0.903
_diffrn_measurement_device_type 'Bruker D8 VENTURE PHOTON 100 CMOS'
_diffrn_measurement_method '\w scans'
_diffrn_radiation_monochromator mirror
_diffrn_radiation_type CuK\a
_diffrn_radiation_wavelength 1.54178
_diffrn_reflns_av_R_equivalents 0.156
_diffrn_reflns_av_unetI/netI 0.1186
_diffrn_reflns_Laue_measured_fraction_full 0.944
_diffrn_reflns_Laue_measured_fraction_max 0.903
_diffrn_reflns_limit_h_max 13
_diffrn_reflns_limit_h_min -13
_diffrn_reflns_limit_k_max 13
_diffrn_reflns_limit_k_min -13
_diffrn_reflns_limit_l_max 25
_diffrn_reflns_limit_l_min -25
_diffrn_reflns_number 8427
_diffrn_reflns_point_group_measured_fraction_full 0.944
_diffrn_reflns_point_group_measured_fraction_max 0.903
_diffrn_reflns_theta_full 65.000
_diffrn_reflns_theta_max 72.414
_diffrn_reflns_theta_min 4.387
_diffrn_source 'INCOATEC I\mS micro--focus source'
_exptl_absorpt_coefficient_mu 0.578
_exptl_absorpt_correction_T_max 0.99
_exptl_absorpt_correction_T_min 0.90
_exptl_absorpt_correction_type multi-scan
_exptl_absorpt_process_details '<i>TWINABS</i> (Sheldrick, 2009)'
_exptl_crystal_colour yellow
_exptl_crystal_density_diffrn 1.299
_exptl_crystal_density_method 'not measured'
_exptl_crystal_description plate
_exptl_crystal_F_000 960
_exptl_crystal_size_max 0.192
_exptl_crystal_size_mid 0.078
_exptl_crystal_size_min 0.019
_exptl_transmission_factor_max 0.928
_exptl_transmission_factor_min 0.821
_refine_diff_density_max 0.272
_refine_diff_density_min -0.269
_refine_diff_density_rms 0.063
_refine_ls_extinction_method none
_refine_ls_goodness_of_fit_ref 1.071
_refine_ls_hydrogen_treatment constr
_refine_ls_matrix_type full
_refine_ls_number_parameters 658
_refine_ls_number_reflns 8427
_refine_ls_number_restraints 0
_refine_ls_restrained_S_all 1.071
_refine_ls_R_factor_all 0.1952
_refine_ls_R_factor_gt 0.1219
_refine_ls_shift/su_max 0.000
_refine_ls_shift/su_mean 0.000
_refine_ls_structure_factor_coef Fsqd
_refine_ls_weighting_details 'w=1/[\s^2^(Fo^2^)+(0.0358P)^2^+6.5406P] where P=(Fo^2^+2Fc^2^)/3'
_refine_ls_weighting_scheme calc
_refine_ls_wR_factor_gt 0.2085
_refine_ls_wR_factor_ref 0.2332
_reflns_Friedel_coverage 0.000
_reflns_number_gt 4647
_reflns_number_total 8427
_reflns_threshold_expression 'I > 2\s(I)'
_cod_data_source_file jo6b00492_si_002.cif
_cod_data_source_block rap098_a
_cod_database_code 4036777
_shelx_space_group_comment
;
The symmetry employed for this shelxl refinement is uniquely defined
by the following loop, which should always be used as a source of
symmetry information in preference to the above space-group names.
They are only intended as comments.
;
_shelx_estimated_absorpt_t_min 0.897
_shelx_estimated_absorpt_t_max 0.989
_shelxl_version_number 2014/6

loop_
_space_group_symop_operation_xyz
'x, y, z'
'-x, -y, -z'

loop_
_atom_site_label
_atom_site_type_symbol
_atom_site_fract_x
_atom_site_fract_y
_atom_site_fract_z
_atom_site_U_iso_or_equiv
_atom_site_adp_type
_atom_site_occupancy
_atom_site_site_symmetry_order
_atom_site_calc_flag
_atom_site_refinement_flags_posn
_atom_site_refinement_flags_adp
O1 O 0.3848(4) 0.9448(3) 0.50141(17) 0.0376(9) Uani 1 1 d . .
C1 C 0.9853(5) 0.3922(5) 0.8476(3) 0.0332(12) Uani 1 1 d . .
C2 C 0.9736(6) 0.4347(5) 0.9040(3) 0.0415(14) Uani 1 1 d . .
H2 H 0.9064 0.5131 0.9106 0.050 Uiso 1 1 calc R U
C3 C 1.0640(6) 0.3589(6) 0.9516(3) 0.0438(15) Uani 1 1 d . .
H3 H 1.0567 0.3890 0.9901 0.053 Uiso 1 1 calc R U
C4 C 1.1611(6) 0.2452(5) 0.9452(3) 0.0408(14) Uani 1 1 d . .
H4 H 1.2182 0.1974 0.9792 0.049 Uiso 1 1 calc R U
C5 C 1.1777(6) 0.1972(5) 0.8882(3) 0.0391(14) Uani 1 1 d . .
C6 C 1.2715(6) 0.0815(5) 0.8731(3) 0.0437(15) Uani 1 1 d . .
H6 H 1.3341 0.0251 0.9034 0.052 Uiso 1 1 calc R U
C7 C 1.2728(6) 0.0503(5) 0.8154(3) 0.0447(15) Uani 1 1 d . .
H7 H 1.3390 -0.0265 0.8060 0.054 Uiso 1 1 calc R U
C8 C 1.1798(6) 0.1276(5) 0.7691(3) 0.0400(14) Uani 1 1 d . .
H8 H 1.1810 0.1019 0.7299 0.048 Uiso 1 1 calc R U
C9 C 1.0876(6) 0.2408(5) 0.7820(3) 0.0369(13) Uani 1 1 d . .
C10 C 1.0885(6) 0.2734(5) 0.8412(3) 0.0346(13) Uani 1 1 d . .
C11 C 0.9749(5) 0.3430(5) 0.7480(3) 0.0316(12) Uani 1 1 d . .
C12 C 0.9118(5) 0.4385(5) 0.7887(3) 0.0332(12) Uani 1 1 d . .
C13 C 0.8021(5) 0.5432(5) 0.7699(3) 0.0327(12) Uani 1 1 d . .
C14 C 0.7516(5) 0.5623(5) 0.7080(3) 0.0322(12) Uani 1 1 d . .
C15 C 0.8144(5) 0.4667(5) 0.6681(3) 0.0326(12) Uani 1 1 d . .
C16 C 0.9256(5) 0.3554(5) 0.6906(2) 0.0323(12) Uani 1 1 d . .
C17 C 0.7351(6) 0.6406(5) 0.8118(2) 0.0322(12) Uani 1 1 d . .
C18 C 0.7967(6) 0.7249(5) 0.8206(3) 0.0419(14) Uani 1 1 d . .
H18 H 0.8808 0.7227 0.7994 0.050 Uiso 1 1 calc R U
C19 C 0.7362(7) 0.8129(6) 0.8603(3) 0.0489(16) Uani 1 1 d . .
H19 H 0.7782 0.8716 0.8659 0.059 Uiso 1 1 calc R U
C20 C 0.6155(7) 0.8146(5) 0.8914(3) 0.0482(16) Uani 1 1 d . .
H20 H 0.5747 0.8740 0.9190 0.058 Uiso 1 1 calc R U
C21 C 0.5524(6) 0.7307(6) 0.8830(3) 0.0480(16) Uani 1 1 d . .
H21 H 0.4687 0.7323 0.9046 0.058 Uiso 1 1 calc R U
C22 C 0.6135(6) 0.6445(5) 0.8427(3) 0.0401(14) Uani 1 1 d . .
H22 H 0.5706 0.5872 0.8363 0.048 Uiso 1 1 calc R U
C23 C 0.9905(6) 0.2530(5) 0.6518(3) 0.0322(12) Uani 1 1 d . .
C24 C 1.1056(6) 0.2518(5) 0.6140(3) 0.0423(15) Uani 1 1 d . .
H24 H 1.1390 0.3219 0.6093 0.051 Uiso 1 1 calc R U
C25 C 1.1733(6) 0.1499(5) 0.5830(3) 0.0425(14) Uani 1 1 d . .
H25 H 1.2533 0.1489 0.5579 0.051 Uiso 1 1 calc R U
C26 C 1.1215(6) 0.0496(5) 0.5893(3) 0.0409(14) Uani 1 1 d . .
H26 H 1.1677 -0.0216 0.5691 0.049 Uiso 1 1 calc R U
C27 C 1.0051(6) 0.0526(5) 0.6242(3) 0.0426(15) Uani 1 1 d . .
H27 H 0.9693 -0.0152 0.6271 0.051 Uiso 1 1 calc R U
C28 C 0.9385(6) 0.1543(5) 0.6557(3) 0.0378(13) Uani 1 1 d . .
H28 H 0.8572 0.1560 0.6798 0.045 Uiso 1 1 calc R U
C29 C 0.6480(5) 0.6724(5) 0.6837(3) 0.0341(13) Uani 1 1 d . .
H29 H 0.6047 0.7336 0.7102 0.041 Uiso 1 1 calc R U
C30 C 0.6047(5) 0.6975(5) 0.6224(2) 0.0322(12) Uani 1 1 d . .
C31 C 0.6671(5) 0.6031(5) 0.5822(3) 0.0314(12) Uani 1 1 d . .
C32 C 0.7689(5) 0.4907(5) 0.6082(3) 0.0358(13) Uani 1 1 d . .
H32 H 0.8091 0.4271 0.5827 0.043 Uiso 1 1 calc R U
C33 C 0.5046(5) 0.8159(5) 0.5959(3) 0.0344(13) Uani 1 1 d . .
H33 H 0.4579 0.8786 0.6212 0.041 Uiso 1 1 calc R U
C34 C 0.4789(5) 0.8358(5) 0.5345(3) 0.0329(12) Uani 1 1 d . .
C35 C 0.5392(5) 0.7439(5) 0.4938(2) 0.0306(12) Uani 1 1 d . .
C36 C 0.6321(5) 0.6278(5) 0.5187(3) 0.0326(12) Uani 1 1 d . .
H36 H 0.6726 0.5644 0.4931 0.039 Uiso 1 1 calc R U
C37 C 0.3896(5) 0.9241(5) 0.4408(2) 0.0326(12) Uani 1 1 d . .
C38 C 0.3102(5) 1.0135(5) 0.3922(3) 0.0365(13) Uani 1 1 d . .
H38 H 0.2480 1.0936 0.3999 0.044 Uiso 1 1 calc R U
C39 C 0.3253(6) 0.9815(5) 0.3339(3) 0.0375(13) Uani 1 1 d . .
H39 H 0.2741 1.0417 0.3002 0.045 Uiso 1 1 calc R U
C40 C 0.4166(6) 0.8589(5) 0.3218(3) 0.0338(13) Uani 1 1 d . .
C41 C 0.4969(6) 0.7705(5) 0.3721(3) 0.0337(13) Uani 1 1 d . .
C42 C 0.4793(6) 0.8063(5) 0.4325(3) 0.0340(13) Uani 1 1 d . .
C43 C 0.4275(5) 0.8232(5) 0.2628(2) 0.0323(12) Uani 1 1 d . .
H43 H 0.3739 0.8819 0.2296 0.039 Uiso 1 1 calc R U
C44 C 0.5149(6) 0.7040(5) 0.2514(3) 0.0368(13) Uani 1 1 d . .
C45 C 0.5989(6) 0.6172(5) 0.3014(3) 0.0341(13) Uani 1 1 d . .
C46 C 0.5857(6) 0.6530(5) 0.3600(3) 0.0343(13) Uani 1 1 d . .
H46 H 0.6396 0.5947 0.3933 0.041 Uiso 1 1 calc R U
C47 C 0.5248(6) 0.6680(5) 0.1902(3) 0.0353(13) Uani 1 1 d . .
C48 C 0.6208(5) 0.5542(5) 0.1801(2) 0.0324(12) Uani 1 1 d . .
C49 C 0.7038(6) 0.4661(5) 0.2316(3) 0.0341(13) Uani 1 1 d . .
C50 C 0.6932(5) 0.4950(5) 0.2906(2) 0.0324(12) Uani 1 1 d . .
C51 C 0.4260(6) 0.7521(5) 0.1419(3) 0.0331(12) Uani 1 1 d . .
C52 C 0.2944(6) 0.7614(5) 0.1523(3) 0.0408(14) Uani 1 1 d . .
H52 H 0.2670 0.7124 0.1903 0.049 Uiso 1 1 calc R U
C53 C 0.1992(6) 0.8408(6) 0.1087(3) 0.0478(16) Uani 1 1 d . .
H53 H 0.1084 0.8444 0.1164 0.057 Uiso 1 1 calc R U
C54 C 0.2390(6) 0.9144(5) 0.0541(3) 0.0422(14) Uani 1 1 d . .
H54 H 0.1753 0.9696 0.0241 0.051 Uiso 1 1 calc R U
C55 C 0.3712(6) 0.9074(5) 0.0435(3) 0.0379(13) Uani 1 1 d . .
H55 H 0.3980 0.9585 0.0062 0.046 Uiso 1 1 calc R U
C56 C 0.4641(6) 0.8275(5) 0.0862(3) 0.0380(13) Uani 1 1 d . .
H56 H 0.5550 0.8231 0.0781 0.046 Uiso 1 1 calc R U
C57 C 0.7795(5) 0.4084(5) 0.3439(3) 0.0324(12) Uani 1 1 d . .
C58 C 0.7236(6) 0.3521(5) 0.3993(3) 0.0397(14) Uani 1 1 d . .
H58 H 0.6309 0.3630 0.4022 0.048 Uiso 1 1 calc R U
C59 C 0.8008(6) 0.2800(5) 0.4508(3) 0.0423(14) Uani 1 1 d . .
H59 H 0.7616 0.2400 0.4880 0.051 Uiso 1 1 calc R U
C60 C 0.9344(7) 0.2665(5) 0.4477(3) 0.0453(15) Uani 1 1 d . .
H60 H 0.9869 0.2191 0.4833 0.054 Uiso 1 1 calc R U
C61 C 0.9927(6) 0.3221(5) 0.3926(3) 0.0469(16) Uani 1 1 d . .
H61 H 1.0852 0.3118 0.3901 0.056 Uiso 1 1 calc R U
C62 C 0.9148(6) 0.3925(5) 0.3413(3) 0.0401(14) Uani 1 1 d . .
H62 H 0.9547 0.4307 0.3037 0.048 Uiso 1 1 calc R U
C63 C 0.6580(6) 0.4931(5) 0.1232(3) 0.0356(13) Uani 1 1 d . .
C64 C 0.6213(6) 0.5271(6) 0.0618(3) 0.0413(14) Uani 1 1 d . .
H64 H 0.5549 0.6080 0.0473 0.050 Uiso 1 1 calc R U
C65 C 0.6830(6) 0.4407(6) 0.0199(3) 0.0465(16) Uani 1 1 d . .
H65 H 0.6569 0.4648 -0.0230 0.056 Uiso 1 1 calc R U
C66 C 0.7793(6) 0.3232(6) 0.0388(3) 0.0452(15) Uani 1 1 d . .
H66 H 0.8192 0.2684 0.0090 0.054 Uiso 1 1 calc R U
C67 C 0.8193(6) 0.2832(5) 0.1019(3) 0.0404(14) Uani 1 1 d . .
C68 C 0.9129(6) 0.1641(5) 0.1301(3) 0.0453(15) Uani 1 1 d . .
H68 H 0.9593 0.1015 0.1048 0.054 Uiso 1 1 calc R U
C69 C 0.9373(6) 0.1384(5) 0.1935(3) 0.0452(15) Uani 1 1 d . .
H69 H 0.9977 0.0562 0.2114 0.054 Uiso 1 1 calc R U
C70 C 0.8757(6) 0.2299(5) 0.2335(3) 0.0430(15) Uani 1 1 d . .
H70 H 0.8959 0.2102 0.2771 0.052 Uiso 1 1 calc R U
C71 C 0.7856(6) 0.3482(5) 0.2073(3) 0.0368(13) Uani 1 1 d . .
C72 C 0.7590(6) 0.3720(5) 0.1427(3) 0.0372(13) Uani 1 1 d . .

loop_
_atom_site_aniso_label
_atom_site_aniso_U_11
_atom_site_aniso_U_22
_atom_site_aniso_U_33
_atom_site_aniso_U_23
_atom_site_aniso_U_13
_atom_site_aniso_U_12
O1 0.045(2) 0.0243(18) 0.038(2) -0.0119(17) -0.0083(17) 0.0011(18)
C1 0.037(3) 0.027(3) 0.034(3) -0.006(2) -0.001(2) -0.011(3)
C2 0.049(4) 0.036(3) 0.040(3) -0.016(3) -0.004(3) -0.008(3)
C3 0.051(4) 0.048(3) 0.037(3) -0.019(3) -0.009(3) -0.012(3)
C4 0.043(4) 0.040(3) 0.038(3) -0.006(3) -0.012(3) -0.010(3)
C5 0.041(3) 0.041(3) 0.037(3) -0.007(3) -0.013(3) -0.012(3)
C6 0.049(4) 0.035(3) 0.041(3) -0.009(3) -0.014(3) 0.000(3)
C7 0.047(4) 0.028(3) 0.055(4) -0.011(3) -0.017(3) -0.001(3)
C8 0.056(4) 0.024(3) 0.038(3) -0.011(2) -0.008(3) -0.006(3)
C9 0.043(3) 0.028(3) 0.036(3) -0.007(2) -0.004(3) -0.007(3)
C10 0.039(3) 0.030(3) 0.037(3) -0.009(2) -0.002(2) -0.013(3)
C11 0.032(3) 0.024(3) 0.039(3) -0.009(2) -0.003(2) -0.008(2)
C12 0.038(3) 0.026(3) 0.038(3) -0.008(2) -0.002(2) -0.012(3)
C13 0.037(3) 0.024(3) 0.035(3) -0.008(2) -0.001(2) -0.006(3)
C14 0.036(3) 0.023(3) 0.037(3) -0.010(2) 0.002(2) -0.009(3)
C15 0.040(3) 0.026(3) 0.034(3) -0.009(2) -0.003(2) -0.012(3)
C16 0.034(3) 0.024(3) 0.034(3) -0.009(2) -0.003(2) -0.002(3)
C17 0.041(3) 0.024(3) 0.030(3) -0.009(2) -0.008(2) -0.004(3)
C18 0.041(3) 0.034(3) 0.053(4) -0.019(3) -0.001(3) -0.009(3)
C19 0.064(4) 0.040(3) 0.048(4) -0.025(3) -0.004(3) -0.014(3)
C20 0.060(4) 0.033(3) 0.047(4) -0.024(3) -0.005(3) 0.000(3)
C21 0.053(4) 0.043(3) 0.046(4) -0.016(3) 0.008(3) -0.012(3)
C22 0.044(4) 0.031(3) 0.049(3) -0.015(3) -0.001(3) -0.013(3)
C23 0.040(3) 0.019(2) 0.034(3) -0.005(2) -0.009(2) -0.003(2)
C24 0.049(4) 0.028(3) 0.053(4) -0.019(3) 0.005(3) -0.012(3)
C25 0.037(3) 0.036(3) 0.053(4) -0.016(3) 0.003(3) -0.007(3)
C26 0.053(4) 0.028(3) 0.044(3) -0.020(3) -0.003(3) -0.008(3)
C27 0.055(4) 0.025(3) 0.054(4) -0.015(3) -0.011(3) -0.013(3)
C28 0.042(3) 0.027(3) 0.045(3) -0.014(3) -0.001(3) -0.008(3)
C29 0.037(3) 0.023(3) 0.045(3) -0.017(2) -0.001(3) -0.006(3)
C30 0.041(3) 0.025(3) 0.029(3) -0.007(2) -0.007(2) -0.005(3)
C31 0.034(3) 0.023(3) 0.038(3) -0.013(2) -0.002(2) -0.006(2)
C32 0.042(3) 0.018(2) 0.042(3) -0.012(2) -0.005(3) 0.002(3)
C33 0.041(3) 0.026(3) 0.039(3) -0.017(2) 0.001(2) -0.009(3)
C34 0.030(3) 0.020(2) 0.045(3) -0.010(2) -0.004(2) 0.000(2)
C35 0.033(3) 0.027(3) 0.033(3) -0.011(2) -0.005(2) -0.008(3)
C36 0.039(3) 0.019(2) 0.037(3) -0.014(2) -0.004(2) 0.000(2)
C37 0.037(3) 0.027(3) 0.032(3) -0.008(2) -0.005(2) -0.005(3)
C38 0.035(3) 0.028(3) 0.047(3) -0.013(3) -0.007(3) -0.006(3)
C39 0.047(4) 0.025(3) 0.036(3) -0.002(2) -0.012(3) -0.005(3)
C40 0.040(3) 0.026(3) 0.038(3) -0.009(2) -0.007(2) -0.010(3)
C41 0.040(3) 0.028(3) 0.035(3) -0.011(2) -0.004(2) -0.009(3)
C42 0.040(3) 0.028(3) 0.037(3) -0.014(2) -0.001(2) -0.009(3)
C43 0.039(3) 0.028(3) 0.030(3) -0.005(2) -0.011(2) -0.008(3)
C44 0.045(4) 0.030(3) 0.039(3) -0.010(3) -0.001(3) -0.015(3)
C45 0.044(3) 0.026(3) 0.033(3) -0.006(2) -0.006(2) -0.011(3)
C46 0.044(3) 0.028(3) 0.029(3) -0.007(2) -0.007(2) -0.008(3)
C47 0.043(3) 0.030(3) 0.037(3) -0.011(2) -0.006(3) -0.013(3)
C48 0.043(3) 0.030(3) 0.027(3) -0.007(2) -0.002(2) -0.016(3)
C49 0.041(3) 0.024(3) 0.037(3) -0.005(2) 0.001(2) -0.012(3)
C50 0.042(3) 0.027(3) 0.030(3) -0.011(2) -0.001(2) -0.010(3)
C51 0.037(3) 0.028(3) 0.033(3) -0.013(2) -0.005(2) -0.003(3)
C52 0.045(4) 0.032(3) 0.043(3) -0.007(3) -0.003(3) -0.011(3)
C53 0.041(4) 0.041(3) 0.067(4) -0.016(3) -0.012(3) -0.013(3)
C54 0.056(4) 0.027(3) 0.044(3) -0.009(3) -0.019(3) -0.007(3)
C55 0.045(4) 0.035(3) 0.034(3) -0.010(3) -0.008(3) -0.010(3)
C56 0.038(3) 0.038(3) 0.040(3) -0.012(3) -0.002(3) -0.013(3)
C57 0.035(3) 0.026(3) 0.035(3) -0.014(2) -0.004(2) -0.003(3)
C58 0.053(4) 0.025(3) 0.040(3) -0.012(3) -0.003(3) -0.007(3)
C59 0.057(4) 0.028(3) 0.040(3) -0.006(3) -0.002(3) -0.013(3)
C60 0.053(4) 0.033(3) 0.050(4) -0.005(3) -0.019(3) -0.011(3)
C61 0.039(4) 0.029(3) 0.071(4) -0.011(3) -0.012(3) -0.005(3)
C62 0.049(4) 0.022(3) 0.043(3) -0.008(2) 0.000(3) -0.005(3)
C63 0.038(3) 0.035(3) 0.042(3) -0.018(3) 0.002(2) -0.016(3)
C64 0.055(4) 0.037(3) 0.036(3) -0.010(3) -0.004(3) -0.016(3)
C65 0.063(4) 0.045(4) 0.035(3) -0.015(3) -0.003(3) -0.018(3)
C66 0.056(4) 0.041(3) 0.046(4) -0.025(3) 0.006(3) -0.018(3)
C67 0.042(4) 0.039(3) 0.047(4) -0.018(3) 0.005(3) -0.019(3)
C68 0.050(4) 0.035(3) 0.055(4) -0.025(3) 0.006(3) -0.014(3)
C69 0.052(4) 0.026(3) 0.057(4) -0.018(3) -0.001(3) -0.006(3)
C70 0.048(4) 0.028(3) 0.050(4) -0.010(3) -0.006(3) -0.007(3)
C71 0.036(3) 0.026(3) 0.047(3) -0.009(3) -0.002(3) -0.008(3)
C72 0.045(4) 0.029(3) 0.039(3) -0.011(2) 0.004(3) -0.013(3)

loop_
_atom_type_symbol
_atom_type_description
_atom_type_scat_dispersion_real
_atom_type_scat_dispersion_imag
_atom_type_scat_source
C C 0.0181 0.0091 'International Tables Vol C Tables 4.2.6.8 and 6.1.1.4'
H H 0.0000 0.0000 'International Tables Vol C Tables 4.2.6.8 and 6.1.1.4'
O O 0.0492 0.0322 'International Tables Vol C Tables 4.2.6.8 and 6.1.1.4'

loop_
_geom_angle_atom_site_label_1
_geom_angle_atom_site_label_2
_geom_angle_atom_site_label_3
_geom_angle
C37 O1 C34 106.3(4)
C2 C1 C10 117.7(5)
C2 C1 C12 135.4(5)
C10 C1 C12 106.9(5)
C1 C2 C3 118.4(5)
C1 C2 H2 120.8
C3 C2 H2 120.8
C4 C3 C2 123.4(5)
C4 C3 H3 118.3
C2 C3 H3 118.3
C3 C4 C5 120.5(5)
C3 C4 H4 119.8
C5 C4 H4 119.8
C10 C5 C6 115.8(5)
C10 C5 C4 115.7(5)
C6 C5 C4 128.5(5)
C7 C6 C5 120.6(5)
C7 C6 H6 119.7
C5 C6 H6 119.7
C6 C7 C8 122.6(5)
C6 C7 H7 118.7
C8 C7 H7 118.7
C9 C8 C7 118.4(5)
C9 C8 H8 120.8
C7 C8 H8 120.8
C8 C9 C10 118.6(5)
C8 C9 C11 134.6(5)
C10 C9 C11 106.8(5)
C5 C10 C9 124.0(5)
C5 C10 C1 124.3(5)
C9 C10 C1 111.6(5)
C16 C11 C12 121.2(5)
C16 C11 C9 131.0(5)
C12 C11 C9 107.7(5)
C13 C12 C11 120.7(5)
C13 C12 C1 132.3(5)
C11 C12 C1 106.9(4)
C12 C13 C14 119.3(5)
C12 C13 C17 121.1(5)
C14 C13 C17 119.6(5)
C29 C14 C13 122.1(5)
C29 C14 C15 118.3(5)
C13 C14 C15 119.6(5)
C32 C15 C16 122.1(5)
C32 C15 C14 118.3(5)
C16 C15 C14 119.5(5)
C11 C16 C15 119.6(5)
C11 C16 C23 119.3(5)
C15 C16 C23 121.1(5)
C22 C17 C18 119.4(5)
C22 C17 C13 120.2(5)
C18 C17 C13 120.3(5)
C17 C18 C19 120.4(6)
C17 C18 H18 119.8
C19 C18 H18 119.8
C20 C19 C18 119.5(6)
C20 C19 H19 120.2
C18 C19 H19 120.2
C19 C20 C21 120.8(5)
C19 C20 H20 119.6
C21 C20 H20 119.6
C20 C21 C22 118.9(6)
C20 C21 H21 120.6
C22 C21 H21 120.6
C17 C22 C21 121.0(5)
C17 C22 H22 119.5
C21 C22 H22 119.5
C28 C23 C24 119.0(5)
C28 C23 C16 119.8(5)
C24 C23 C16 121.1(5)
C23 C24 C25 121.1(5)
C23 C24 H24 119.4
C25 C24 H24 119.4
C26 C25 C24 118.7(5)
C26 C25 H25 120.6
C24 C25 H25 120.6
C27 C26 C25 120.6(5)
C27 C26 H26 119.7
C25 C26 H26 119.7
C26 C27 C28 120.3(5)
C26 C27 H27 119.8
C28 C27 H27 119.8
C23 C28 C27 120.1(5)
C23 C28 H28 120.0
C27 C28 H28 120.0
C14 C29 C30 123.0(5)
C14 C29 H29 118.5
C30 C29 H29 118.5
C29 C30 C33 122.7(5)
C29 C30 C31 119.0(5)
C33 C30 C31 118.2(5)
C32 C31 C36 121.8(5)
C32 C31 C30 117.1(5)
C36 C31 C30 121.0(5)
C15 C32 C31 124.2(5)
C15 C32 H32 117.9
C31 C32 H32 117.9
C34 C33 C30 118.1(5)
C34 C33 H33 121.0
C30 C33 H33 121.0
C33 C34 O1 125.6(5)
C33 C34 C35 124.8(5)
O1 C34 C35 109.6(5)
C36 C35 C34 118.2(5)
C36 C35 C42 136.6(5)
C34 C35 C42 105.2(4)
C35 C36 C31 119.7(4)
C35 C36 H36 120.1
C31 C36 H36 120.1
O1 C37 C42 113.0(5)
O1 C37 C38 123.7(5)
C42 C37 C38 123.3(5)
C39 C38 C37 117.9(5)
C39 C38 H38 121.1
C37 C38 H38 121.1
C38 C39 C40 121.9(5)
C38 C39 H39 119.1
C40 C39 H39 119.1
C43 C40 C41 119.1(5)
C43 C40 C39 122.0(5)
C41 C40 C39 118.9(5)
C46 C41 C42 123.2(5)
C46 C41 C40 118.7(5)
C42 C41 C40 118.1(5)
C37 C42 C41 119.9(5)
C37 C42 C35 106.0(5)
C41 C42 C35 134.1(5)
C44 C43 C40 122.0(5)
C44 C43 H43 119.0
C40 C43 H43 119.0
C43 C44 C45 118.7(5)
C43 C44 C47 121.4(5)
C45 C44 C47 119.9(5)
C46 C45 C50 121.1(5)
C46 C45 C44 118.7(5)
C50 C45 C44 120.2(5)
C45 C46 C41 122.7(5)
C45 C46 H46 118.6
C41 C46 H46 118.6
C48 C47 C44 118.5(5)
C48 C47 C51 122.7(5)
C44 C47 C51 118.7(5)
C47 C48 C49 120.8(5)
C47 C48 C63 131.4(5)
C49 C48 C63 107.7(5)
C50 C49 C48 121.9(5)
C50 C49 C71 130.8(5)
C48 C49 C71 107.2(5)
C49 C50 C45 118.5(5)
C49 C50 C57 123.2(5)
C45 C50 C57 118.3(5)
C52 C51 C56 118.3(5)
C52 C51 C47 120.3(5)
C56 C51 C47 121.3(5)
C51 C52 C53 121.8(6)
C51 C52 H52 119.1
C53 C52 H52 119.1
C54 C53 C52 118.9(6)
C54 C53 H53 120.6
C52 C53 H53 120.6
C55 C54 C53 119.9(6)
C55 C54 H54 120.0
C53 C54 H54 120.0
C56 C55 C54 120.7(6)
C56 C55 H55 119.7
C54 C55 H55 119.7
C55 C56 C51 120.4(6)
C55 C56 H56 119.8
C51 C56 H56 119.8
C58 C57 C62 118.4(5)
C58 C57 C50 120.5(5)
C62 C57 C50 120.8(5)
C57 C58 C59 121.0(6)
C57 C58 H58 119.5
C59 C58 H58 119.5
C60 C59 C58 119.9(6)
C60 C59 H59 120.1
C58 C59 H59 120.1
C59 C60 C61 120.1(6)
C59 C60 H60 119.9
C61 C60 H60 119.9
C62 C61 C60 119.4(6)
C62 C61 H61 120.3
C60 C61 H61 120.3
C61 C62 C57 121.2(6)
C61 C62 H62 119.4
C57 C62 H62 119.4
C64 C63 C72 118.5(5)
C64 C63 C48 135.8(5)
C72 C63 C48 105.7(5)
C63 C64 C65 119.2(6)
C63 C64 H64 120.4
C65 C64 H64 120.4
C66 C65 C64 122.3(6)
C66 C65 H65 118.9
C64 C65 H65 118.9
C65 C66 C67 120.6(5)
C65 C66 H66 119.7
C67 C66 H66 119.7
C66 C67 C72 116.3(5)
C66 C67 C68 128.2(5)
C72 C67 C68 115.6(6)
C69 C68 C67 120.7(5)
C69 C68 H68 119.6
C67 C68 H68 119.6
C68 C69 C70 122.6(6)
C68 C69 H69 118.7
C70 C69 H69 118.7
C71 C70 C69 118.2(6)
C71 C70 H70 120.9
C69 C70 H70 120.9
C70 C71 C72 118.6(5)
C70 C71 C49 134.8(6)
C72 C71 C49 106.7(5)
C71 C72 C67 124.3(5)
C71 C72 C63 112.6(5)
C67 C72 C63 123.1(5)

loop_
_geom_bond_atom_site_label_1
_geom_bond_atom_site_label_2
_geom_bond_distance
O1 C37 1.371(6)
O1 C34 1.394(6)
C1 C2 1.382(8)
C1 C10 1.427(7)
C1 C12 1.472(8)
C2 C3 1.411(8)
C2 H2 0.9500
C3 C4 1.359(8)
C3 H3 0.9500
C4 C5 1.420(8)
C4 H4 0.9500
C5 C10 1.397(8)
C5 C6 1.414(8)
C6 C7 1.366(8)
C6 H6 0.9500
C7 C8 1.412(8)
C7 H7 0.9500
C8 C9 1.372(7)
C8 H8 0.9500
C9 C10 1.407(8)
C9 C11 1.477(8)
C11 C16 1.366(8)
C11 C12 1.467(7)
C12 C13 1.365(7)
C13 C14 1.446(8)
C13 C17 1.505(7)
C14 C29 1.388(7)
C14 C15 1.455(7)
C15 C32 1.373(8)
C15 C16 1.430(7)
C16 C23 1.496(7)
C17 C22 1.373(7)
C17 C18 1.381(7)
C18 C19 1.389(8)
C18 H18 0.9500
C19 C20 1.371(9)
C19 H19 0.9500
C20 C21 1.385(9)
C20 H20 0.9500
C21 C22 1.386(8)
C21 H21 0.9500
C22 H22 0.9500
C23 C28 1.382(7)
C23 C24 1.384(8)
C24 C25 1.389(7)
C24 H24 0.9500
C25 C26 1.389(8)
C25 H25 0.9500
C26 C27 1.364(8)
C26 H26 0.9500
C27 C28 1.392(7)
C27 H27 0.9500
C28 H28 0.9500
C29 C30 1.393(8)
C29 H29 0.9500
C30 C33 1.434(7)
C30 C31 1.448(7)
C31 C32 1.402(7)
C31 C36 1.407(8)
C32 H32 0.9500
C33 C34 1.339(8)
C33 H33 0.9500
C34 C35 1.435(7)
C35 C36 1.374(7)
C35 C42 1.458(8)
C36 H36 0.9500
C37 C42 1.372(7)
C37 C38 1.406(8)
C38 C39 1.361(8)
C38 H38 0.9500
C39 C40 1.441(7)
C39 H39 0.9500
C40 C43 1.398(8)
C40 C41 1.431(8)
C41 C46 1.390(7)
C41 C42 1.421(8)
C43 C44 1.395(7)
C43 H43 0.9500
C44 C45 1.441(8)
C44 C47 1.447(8)
C45 C46 1.388(8)
C45 C50 1.441(7)
C46 H46 0.9500
C47 C48 1.374(7)
C47 C51 1.492(8)
C48 C49 1.461(8)
C48 C63 1.484(7)
C49 C50 1.364(8)
C49 C71 1.479(7)
C50 C57 1.501(8)
C51 C52 1.366(7)
C51 C56 1.405(8)
C52 C53 1.393(8)
C52 H52 0.9500
C53 C54 1.386(9)
C53 H53 0.9500
C54 C55 1.378(8)
C54 H54 0.9500
C55 C56 1.368(8)
C55 H55 0.9500
C56 H56 0.9500
C57 C58 1.385(8)
C57 C62 1.389(8)
C58 C59 1.386(8)
C58 H58 0.9500
C59 C60 1.376(8)
C59 H59 0.9500
C60 C61 1.388(9)
C60 H60 0.9500
C61 C62 1.384(9)
C61 H61 0.9500
C62 H62 0.9500
C63 C64 1.361(8)
C63 C72 1.421(8)
C64 C65 1.414(8)
C64 H64 0.9500
C65 C66 1.371(8)
C65 H65 0.9500
C66 C67 1.403(9)
C66 H66 0.9500
C67 C72 1.412(8)
C67 C68 1.417(8)
C68 C69 1.370(9)
C68 H68 0.9500
C69 C70 1.422(8)
C69 H69 0.9500
C70 C71 1.384(8)
C70 H70 0.9500
C71 C72 1.404(8)
